data_4326282
loop_
_publ_author_name
'Jun Ni'
'Xu Zhang'
'Nan Qiu'
'Yu-Hui Wu'
'Li-Yi Zhang'
'Jing Zhang'
'Zhong-Ning Chen'

_publ_section_title
;
 Mechanochromic Luminescence Switch of Platinum(II) Complexes with
 5-Trimethylsilylethynyl-2,2'-bipyridine
;
_journal_name_full 'Inorganic Chemistry'
_journal_page_first 9090
_journal_page_last 9096
_journal_paper_doi 10.1021/ic2012777
_journal_volume 50
_journal_year 2011
_chemical_formula_sum 'C32 H28 Cl N2 Pt Si'
_chemical_formula_weight 699.19
_chemical_name_systematic
; 
 ? 
;
_space_group_IT_number 2
_symmetry_cell_setting triclinic
_symmetry_space_group_name_Hall '-P 1'
_symmetry_space_group_name_H-M 'P -1'
_atom_sites_solution_hydrogens geom
_atom_sites_solution_primary direct
_atom_sites_solution_secondary difmap
_audit_creation_method SHELXL-97
_cell_angle_alpha 79.290(10)
_cell_angle_beta 84.580(10)
_cell_angle_gamma 74.120(10)
_cell_formula_units_Z 2
_cell_length_a 7.226(2)
_cell_length_b 13.025(4)
_cell_length_c 16.526(6)
_cell_measurement_reflns_used 4584
_cell_measurement_temperature 293(2)
_cell_measurement_theta_max 27.4855
_cell_measurement_theta_min 2.5113
_cell_volume 1468.4(8)
_computing_cell_refinement 'CrystalClear (Rigaku/MSC Inc., 2005)'
_computing_data_collection 'CrystalClear (Rigaku/MSC Inc., 2005)'
_computing_data_reduction 'CrystalClear (Rigaku/MSC Inc., 2005)'
_computing_molecular_graphics 'Bruker SHELXTL'
_computing_publication_material 'Bruker SHELXTL'
_computing_structure_refinement 'SHELXL-97 (Sheldrick, 1997)'
_computing_structure_solution 'SHELXS-97 (Sheldrick, 1990)'
_diffrn_ambient_temperature 293(2)
_diffrn_measured_fraction_theta_full 0.987
_diffrn_measured_fraction_theta_max 0.987
_diffrn_measurement_device_type 'Mercury CCD'
_diffrn_measurement_method '\w scans'
_diffrn_radiation_monochromator graphite
_diffrn_radiation_source 'fine-focus sealed tube'
_diffrn_radiation_type MoK\a
_diffrn_radiation_wavelength 0.71073
_diffrn_reflns_av_R_equivalents 0.0558
_diffrn_reflns_av_sigmaI/netI 0.1103
_diffrn_reflns_limit_h_max 9
_diffrn_reflns_limit_h_min -9
_diffrn_reflns_limit_k_max 16
_diffrn_reflns_limit_k_min -16
_diffrn_reflns_limit_l_max 21
_diffrn_reflns_limit_l_min -21
_diffrn_reflns_number 12806
_diffrn_reflns_theta_full 27.49
_diffrn_reflns_theta_max 27.49
_diffrn_reflns_theta_min 2.23
_exptl_absorpt_coefficient_mu 4.932
_exptl_absorpt_correction_T_max 0.679
_exptl_absorpt_correction_T_min 0.561
_exptl_absorpt_correction_type multi-scan
_exptl_absorpt_process_details 'SADABS, Bruker(2000)'
_exptl_crystal_colour yellow
_exptl_crystal_density_diffrn 1.581
_exptl_crystal_description Prism
_exptl_crystal_F_000 686
_exptl_crystal_size_max 0.2000
_exptl_crystal_size_mid 0.1000
_exptl_crystal_size_min 0.0800
_refine_diff_density_max 1.862
_refine_diff_density_min -2.361
_refine_diff_density_rms 0.393
_refine_ls_extinction_method none
_refine_ls_goodness_of_fit_ref 1.050
_refine_ls_hydrogen_treatment constr
_refine_ls_matrix_type full
_refine_ls_number_parameters 325
_refine_ls_number_reflns 6661
_refine_ls_number_restraints 3
_refine_ls_restrained_S_all 1.050
_refine_ls_R_factor_all 0.0965
_refine_ls_R_factor_gt 0.0618
_refine_ls_shift/su_max 0.000
_refine_ls_shift/su_mean 0.000
_refine_ls_structure_factor_coef Fsqd
_refine_ls_weighting_details 'calc w=1/[\s^2^(Fo^2^)+(0.1448P)^2^+0.0000P] where P=(Fo^2^+2Fc^2^)/3'
_refine_ls_weighting_scheme calc
_refine_ls_wR_factor_gt 0.1587
_refine_ls_wR_factor_ref 0.2463
_reflns_number_gt 4856
_reflns_number_total 6661
_reflns_threshold_expression >2sigma(I)
_cod_data_source_file ic2012777_si_002_3.cif
_cod_data_source_block 1_0.5(CH2ClCH2Cl)
_cod_database_code 4326282

loop_
_symmetry_equiv_pos_as_xyz
'x, y, z'
'-x, -y, -z'

loop_
_atom_site_label
_atom_site_type_symbol
_atom_site_fract_x
_atom_site_fract_y
_atom_site_fract_z
_atom_site_U_iso_or_equiv
_atom_site_adp_type
_atom_site_occupancy
_atom_site_symmetry_multiplicity
_atom_site_calc_flag
_atom_site_refinement_flags
Cl Cl 0.7800(7) 0.5094(4) 0.9490(3) 0.0744(11) Uani 1 1 d .
N1 N 0.6893(17) 0.0011(10) -0.1316(7) 0.050(3) Uani 1 1 d .
N2 N 0.7718(14) -0.0519(8) 0.0229(7) 0.038(2) Uani 1 1 d .
Pt1 Pt 0.72304(6) 0.09898(4) -0.05238(3) 0.0411(2) Uani 1 1 d .
Si1 Si 0.9348(7) -0.2074(4) 0.4202(3) 0.0601(11) Uani 1 1 d D
C1 C 1.155(2) -0.165(2) 0.4300(13) 0.108(7) Uani 1 1 d D
H1A H 1.2641 -0.2271 0.4325 0.162 Uiso 1 1 calc R
H1B H 1.1427 -0.1347 0.4794 0.162 Uiso 1 1 calc R
H1C H 1.1712 -0.1122 0.3831 0.162 Uiso 1 1 calc R
C2 C 0.724(2) -0.134(2) 0.4764(15) 0.129(10) Uani 1 1 d D
H2A H 0.7364 -0.0630 0.4788 0.194 Uiso 1 1 calc R
H2B H 0.7151 -0.1728 0.5314 0.194 Uiso 1 1 calc R
H2C H 0.6095 -0.1274 0.4485 0.194 Uiso 1 1 calc R
C3 C 0.982(4) -0.3528(8) 0.4602(12) 0.116(9) Uani 1 1 d D
H3A H 0.8851 -0.3652 0.5020 0.174 Uiso 1 1 calc R
H3B H 1.1064 -0.3785 0.4834 0.174 Uiso 1 1 calc R
H3C H 0.9789 -0.3909 0.4160 0.174 Uiso 1 1 calc R
C4 C 0.882(2) -0.1841(12) 0.3120(10) 0.058(4) Uani 1 1 d .
C5 C 0.866(3) -0.1787(14) 0.2413(12) 0.070(5) Uani 1 1 d .
C6 C 0.813(2) -0.0664(12) 0.1040(9) 0.059(4) Uani 1 1 d .
H6 H 0.8249 -0.0091 0.1277 0.070 Uiso 1 1 calc R
C7 C 0.8381(18) -0.1732(12) 0.1512(9) 0.054(4) Uani 1 1 d .
C8 C 0.8237(19) -0.2538(11) 0.1166(10) 0.054(4) Uani 1 1 d .
H8 H 0.8422 -0.3230 0.1474 0.065 Uiso 1 1 calc R
C9 C 0.7819(18) -0.2360(12) 0.0363(11) 0.055(4) Uani 1 1 d .
H9 H 0.7696 -0.2934 0.0129 0.066 Uiso 1 1 calc R
C10 C 0.7569(17) -0.1343(9) -0.0122(8) 0.042(3) Uani 1 1 d .
C11 C 0.7098(16) -0.1048(10) -0.0996(8) 0.042(3) Uani 1 1 d .
C12 C 0.668(2) -0.1724(13) -0.1421(9) 0.058(4) Uani 1 1 d .
H12 H 0.6635 -0.2413 -0.1158 0.070 Uiso 1 1 calc R
C13 C 0.633(3) -0.1414(15) -0.2237(11) 0.079(6) Uani 1 1 d .
H13 H 0.6272 -0.1928 -0.2549 0.095 Uiso 1 1 calc R
C14 C 0.606(3) -0.0334(14) -0.2610(12) 0.073(5) Uani 1 1 d .
H14 H 0.5650 -0.0081 -0.3144 0.088 Uiso 1 1 calc R
C15 C 0.647(3) 0.0350(14) -0.2111(9) 0.062(4) Uani 1 1 d .
H15 H 0.6436 0.1061 -0.2344 0.074 Uiso 1 1 calc R
C16 C 0.7585(19) 0.1727(10) 0.0324(8) 0.046(3) Uani 1 1 d .
C17 C 0.791(2) 0.2068(12) 0.0939(9) 0.054(3) Uani 1 1 d .
C18 C 0.839(2) 0.2381(13) 0.1667(11) 0.060(4) Uani 1 1 d .
C19 C 0.852(3) 0.1673(16) 0.2385(12) 0.083(5) Uani 1 1 d .
H19 H 0.8357 0.0990 0.2384 0.099 Uiso 1 1 calc R
C20 C 0.890(3) 0.1931(19) 0.3129(12) 0.099(7) Uani 1 1 d .
H20 H 0.8879 0.1450 0.3621 0.118 Uiso 1 1 calc R
C21 C 0.929(4) 0.2885(19) 0.3121(14) 0.108(8) Uani 1 1 d .
H21 H 0.9737 0.3035 0.3583 0.130 Uiso 1 1 calc R
C22 C 0.901(3) 0.3624(15) 0.2414(15) 0.093(7) Uani 1 1 d .
H22 H 0.9090 0.4320 0.2430 0.112 Uiso 1 1 calc R
C23 C 0.860(3) 0.3397(14) 0.1667(13) 0.081(6) Uani 1 1 d .
H23 H 0.8476 0.3913 0.1190 0.098 Uiso 1 1 calc R
C24 C 0.663(2) 0.2374(12) -0.1310(9) 0.054(3) Uani 1 1 d .
C25 C 0.639(2) 0.3113(12) -0.1859(9) 0.060(4) Uani 1 1 d .
C26 C 0.5969(13) 0.3971(6) -0.2577(5) 0.048(3) Uani 1 1 d G
C31 C 0.4841(13) 0.3928(7) -0.3200(6) 0.054(3) Uani 1 1 d G
H31A H 0.4326 0.3340 -0.3167 0.065 Uiso 1 1 calc R
C30 C 0.4482(15) 0.4763(9) -0.3871(5) 0.077(5) Uani 1 1 d G
H30A H 0.3727 0.4734 -0.4287 0.092 Uiso 1 1 calc R
C29 C 0.5251(18) 0.5642(8) -0.3919(6) 0.086(6) Uani 1 1 d G
H29A H 0.5011 0.6201 -0.4368 0.104 Uiso 1 1 calc R
C28 C 0.6380(19) 0.5686(7) -0.3296(8) 0.093(7) Uani 1 1 d G
H28A H 0.6895 0.6274 -0.3329 0.111 Uiso 1 1 calc R
C27 C 0.6739(17) 0.4850(8) -0.2626(6) 0.090(7) Uani 1 1 d G
H27A H 0.7494 0.4879 -0.2209 0.108 Uiso 1 1 calc R
C200 C 0.557(2) 0.4748(14) 0.9664(11) 0.067(4) Uani 1 1 d .
H20A H 0.4854 0.4989 0.9165 0.081 Uiso 1 1 calc R
H20B H 0.5802 0.3968 0.9802 0.081 Uiso 1 1 calc R

loop_
_atom_site_aniso_label
_atom_site_aniso_U_11
_atom_site_aniso_U_22
_atom_site_aniso_U_33
_atom_site_aniso_U_23
_atom_site_aniso_U_13
_atom_site_aniso_U_12
Cl 0.069(3) 0.076(3) 0.086(3) -0.019(2) 0.000(2) -0.027(2)
N1 0.051(7) 0.066(7) 0.032(6) -0.003(5) -0.011(5) -0.015(6)
N2 0.032(5) 0.043(5) 0.041(6) -0.006(4) -0.003(4) -0.010(4)
Pt1 0.0390(3) 0.0457(3) 0.0359(3) -0.00036(18) -0.00264(19) -0.0105(2)
Si1 0.065(3) 0.063(2) 0.044(2) -0.0003(18) -0.0033(19) -0.009(2)
C1 0.121(18) 0.15(2) 0.064(13) -0.015(14) -0.005(12) -0.060(16)
C2 0.092(17) 0.17(3) 0.13(2) -0.02(2) -0.013(16) -0.040(18)
C3 0.21(3) 0.101(15) 0.053(12) 0.028(10) -0.041(15) -0.079(17)
C4 0.060(9) 0.055(8) 0.052(9) 0.000(6) -0.003(7) -0.009(7)
C5 0.073(11) 0.073(10) 0.069(12) 0.000(8) 0.005(9) -0.040(9)
C6 0.077(10) 0.046(7) 0.041(8) 0.010(6) -0.015(7) -0.003(7)
C7 0.031(6) 0.057(8) 0.049(8) 0.012(6) 0.004(5) 0.013(6)
C8 0.035(7) 0.044(7) 0.068(10) 0.000(7) 0.011(6) 0.007(6)
C9 0.028(6) 0.052(7) 0.086(12) -0.022(7) 0.013(7) -0.010(6)
C10 0.032(6) 0.038(6) 0.050(7) -0.004(5) 0.011(5) -0.006(5)
C11 0.022(5) 0.045(6) 0.056(8) -0.015(6) 0.002(5) -0.001(5)
C12 0.050(8) 0.076(9) 0.054(9) -0.015(7) 0.006(7) -0.024(7)
C13 0.107(14) 0.089(12) 0.059(11) -0.002(9) -0.038(10) -0.051(11)
C14 0.081(12) 0.066(10) 0.063(10) -0.030(8) 0.014(9) 0.002(9)
C15 0.082(11) 0.079(10) 0.038(7) -0.007(7) -0.003(7) -0.046(9)
C16 0.040(7) 0.048(6) 0.038(7) 0.012(5) -0.009(5) 0.001(5)
C17 0.071(10) 0.055(8) 0.047(8) -0.011(6) -0.010(7) -0.030(7)
C18 0.068(10) 0.053(8) 0.061(10) -0.022(7) -0.004(8) -0.012(7)
C19 0.110(15) 0.087(12) 0.070(12) -0.009(10) -0.009(11) -0.058(12)
C20 0.135(19) 0.109(16) 0.046(10) -0.020(10) -0.013(11) -0.016(15)
C21 0.17(2) 0.101(16) 0.061(13) -0.039(12) -0.026(14) -0.024(16)
C22 0.117(17) 0.067(11) 0.109(18) -0.039(11) -0.041(14) -0.017(11)
C23 0.111(16) 0.060(9) 0.077(13) -0.023(9) -0.020(11) -0.016(10)
C24 0.045(8) 0.062(8) 0.046(8) -0.004(6) -0.007(6) -0.003(7)
C25 0.049(8) 0.055(8) 0.052(8) -0.001(6) 0.020(6) 0.013(7)
C26 0.033(6) 0.060(8) 0.030(6) -0.001(5) 0.007(5) 0.016(6)
C31 0.052(8) 0.060(8) 0.043(8) -0.009(6) -0.003(6) -0.003(7)
C30 0.059(10) 0.094(13) 0.067(11) 0.001(10) -0.002(8) -0.015(10)
C29 0.093(14) 0.073(11) 0.061(11) 0.020(9) 0.015(10) 0.006(10)
C28 0.134(18) 0.061(10) 0.084(14) 0.020(9) -0.026(13) -0.040(11)
C27 0.18(2) 0.058(9) 0.047(9) 0.026(7) -0.040(12) -0.061(12)
C200 0.055(9) 0.083(11) 0.071(11) -0.019(8) -0.024(8) -0.021(8)

loop_
_atom_type_symbol
_atom_type_description
_atom_type_scat_dispersion_real
_atom_type_scat_dispersion_imag
_atom_type_scat_source
C C 0.0033 0.0016 'International Tables Vol C Tables 4.2.6.8 and 6.1.1.4'
H H 0.0000 0.0000 'International Tables Vol C Tables 4.2.6.8 and 6.1.1.4'
N N 0.0061 0.0033 'International Tables Vol C Tables 4.2.6.8 and 6.1.1.4'
Si Si 0.0817 0.0704 'International Tables Vol C Tables 4.2.6.8 and 6.1.1.4'
Pt Pt -1.7033 8.3905 'International Tables Vol C Tables 4.2.6.8 and 6.1.1.4'
Cl Cl 0.1484 0.1585 'International Tables Vol C Tables 4.2.6.8 and 6.1.1.4'

loop_
_geom_angle_atom_site_label_1
_geom_angle_atom_site_label_2
_geom_angle_atom_site_label_3
_geom_angle
_geom_angle_site_symmetry_1
C15 N1 C11 118.5(13) .
C15 N1 Pt1 124.8(11) .
C11 N1 Pt1 116.6(9) .
C10 N2 C6 121.7(11) .
C10 N2 Pt1 116.2(8) .
C6 N2 Pt1 122.0(8) .
C16 Pt1 C24 90.6(6) .
C16 Pt1 N1 172.2(4) .
C24 Pt1 N1 97.2(5) .
C16 Pt1 N2 94.5(4) .
C24 Pt1 N2 174.5(5) .
N1 Pt1 N2 77.7(4) .
C4 Si1 C3 108.8(8) .
C4 Si1 C2 108.5(10) .
C3 Si1 C2 109.3(13) .
C4 Si1 C1 109.2(9) .
C3 Si1 C1 108.0(11) .
C2 Si1 C1 113.0(11) .
Si1 C1 H1A 109.5 .
Si1 C1 H1B 109.5 .
H1A C1 H1B 109.5 .
Si1 C1 H1C 109.5 .
H1A C1 H1C 109.5 .
H1B C1 H1C 109.5 .
Si1 C2 H2A 109.5 .
Si1 C2 H2B 109.5 .
H2A C2 H2B 109.5 .
Si1 C2 H2C 109.5 .
H2A C2 H2C 109.5 .
H2B C2 H2C 109.5 .
Si1 C3 H3A 109.5 .
Si1 C3 H3B 109.5 .
H3A C3 H3B 109.5 .
Si1 C3 H3C 109.5 .
H3A C3 H3C 109.5 .
H3B C3 H3C 109.5 .
C5 C4 Si1 172.3(16) .
C4 C5 C7 177.7(18) .
N2 C6 C7 117.6(14) .
N2 C6 H6 121.2 .
C7 C6 H6 121.2 .
C8 C7 C6 120.5(14) .
C8 C7 C5 125.8(14) .
C6 C7 C5 113.5(15) .
C7 C8 C9 120.0(13) .
C7 C8 H8 120.0 .
C9 C8 H8 120.0 .
C8 C9 C10 121.8(14) .
C8 C9 H9 119.1 .
C10 C9 H9 119.1 .
N2 C10 C9 118.4(13) .
N2 C10 C11 114.8(10) .
C9 C10 C11 126.8(12) .
C12 C11 N1 121.6(13) .
C12 C11 C10 123.4(13) .
N1 C11 C10 114.6(11) .
C11 C12 C13 120.5(16) .
C11 C12 H12 119.8 .
C13 C12 H12 119.8 .
C12 C13 C14 120.7(17) .
C12 C13 H13 119.6 .
C14 C13 H13 119.6 .
C13 C14 C15 114.8(17) .
C13 C14 H14 122.6 .
C15 C14 H14 122.6 .
N1 C15 C14 122.7(15) .
N1 C15 H15 118.7 .
C14 C15 H15 118.7 .
C17 C16 Pt1 171.3(11) .
C16 C17 C18 175.6(16) .
C19 C18 C23 119.0(17) .
C19 C18 C17 118.8(15) .
C23 C18 C17 122.0(17) .
C18 C19 C20 122.5(19) .
C18 C19 H19 118.8 .
C20 C19 H19 118.8 .
C21 C20 C19 119(2) .
C21 C20 H20 120.6 .
C19 C20 H20 120.6 .
C20 C21 C22 118.0(19) .
C20 C21 H21 121.0 .
C22 C21 H21 121.0 .
C21 C22 C23 123.7(19) .
C21 C22 H22 118.1 .
C23 C22 H22 118.1 .
C18 C23 C22 117.2(19) .
C18 C23 H23 121.4 .
C22 C23 H23 121.4 .
C25 C24 Pt1 170.8(14) .
C24 C25 C26 174.1(19) .
C31 C26 C27 120.0 .
C31 C26 C25 122.1(10) .
C27 C26 C25 117.9(10) .
C26 C31 C30 120.0 .
C26 C31 H31A 120.0 .
C30 C31 H31A 120.0 .
C29 C30 C31 120.0 .
C29 C30 H30A 120.0 .
C31 C30 H30A 120.0 .
C30 C29 C28 120.0 .
C30 C29 H29A 120.0 .
C28 C29 H29A 120.0 .
C27 C28 C29 120.0 .
C27 C28 H28A 120.0 .
C29 C28 H28A 120.0 .
C28 C27 C26 120.0 .
C28 C27 H27A 120.0 .
C26 C27 H27A 120.0 .
C200 C200 Cl 110.5(14) 2_667
C200 C200 H20A 109.5 2_667
Cl C200 H20A 109.5 .
C200 C200 H20B 109.5 2_667
Cl C200 H20B 109.5 .
H20A C200 H20B 108.1 .

loop_
_geom_bond_atom_site_label_1
_geom_bond_atom_site_label_2
_geom_bond_distance
_geom_bond_site_symmetry_2
Cl C200 1.775(17) .
N1 C15 1.343(18) .
N1 C11 1.354(17) .
N1 Pt1 2.061(12) .
N2 C10 1.344(16) .
N2 C6 1.369(17) .
N2 Pt1 2.080(10) .
Pt1 C16 1.912(15) .
Pt1 C24 1.983(15) .
Si1 C4 1.815(17) .
Si1 C3 1.835(8) .
Si1 C2 1.835(8) .
Si1 C1 1.845(8) .
C1 H1A 0.9600 .
C1 H1B 0.9600 .
C1 H1C 0.9600 .
C2 H2A 0.9600 .
C2 H2B 0.9600 .
C2 H2C 0.9600 .
C3 H3A 0.9600 .
C3 H3B 0.9600 .
C3 H3C 0.9600 .
C4 C5 1.17(2) .
C5 C7 1.51(2) .
C6 C7 1.436(18) .
C6 H6 0.9300 .
C7 C8 1.32(2) .
C8 C9 1.35(2) .
C8 H8 0.9300 .
C9 C10 1.390(19) .
C9 H9 0.9300 .
C10 C11 1.471(18) .
C11 C12 1.330(19) .
C12 C13 1.36(2) .
C12 H12 0.9300 .
C13 C14 1.40(3) .
C13 H13 0.9300 .
C14 C15 1.42(2) .
C14 H14 0.9300 .
C15 H15 0.9300 .
C16 C17 1.25(2) .
C17 C18 1.44(2) .
C18 C19 1.35(2) .
C18 C23 1.37(2) .
C19 C20 1.40(3) .
C19 H19 0.9300 .
C20 C21 1.34(3) .
C20 H20 0.9300 .
C21 C22 1.36(3) .
C21 H21 0.9300 .
C22 C23 1.40(3) .
C22 H22 0.9300 .
C23 H23 0.9300 .
C24 C25 1.18(2) .
C25 C26 1.463(15) .
C26 C31 1.3900 .
C26 C27 1.3900 .
C31 C30 1.3900 .
C31 H31A 0.9300 .
C30 C29 1.3900 .
C30 H30A 0.9300 .
C29 C28 1.3900 .
C29 H29A 0.9300 .
C28 C27 1.3900 .
C28 H28A 0.9300 .
C27 H27A 0.9300 .
C200 C200 1.46(3) 2_667
C200 H20A 0.9700 .
C200 H20B 0.9700 .
